data_7245470
loop_
_publ_author_name
'Zhang, Yan'
'Long, Zhiwu'
'Yan, Longjia'
'Liu, Li'
'Yang, Lan'
'Le, Yi'

_publ_section_title
;
 Discovery of 4-nitro-3-phenylisoxazole derivatives as potent
 antibacterial agents derived from the studies of [3 + 2] cycloaddition
;
_journal_issue 39
_journal_name_full 'RSC Advances'
_journal_page_first 25633
_journal_page_last 25638
_journal_paper_doi 10.1039/D2RA05009A
_journal_volume 12
_journal_year 2022
_chemical_formula_sum 'C9 H5 F N2 O3'
_chemical_formula_weight 208.15
_space_group_IT_number 14
_space_group_name_Hall '-P 2ybc'
_space_group_name_H-M_alt 'P 1 21/c 1'
_symmetry_cell_setting monoclinic
_symmetry_space_group_name_H-M 'P 1 21/c 1'
_atom_sites_solution_hydrogens geom
_atom_sites_solution_primary direct
_atom_sites_solution_secondary difmap
_audit_creation_method SHELXL-97
_audit_update_record
;
2021-12-21 deposited with the CCDC.	2022-08-22 downloaded from the CCDC.
;
_cell_angle_alpha 90.00
_cell_angle_beta 93.850(2)
_cell_angle_gamma 90.00
_cell_formula_units_Z 4
_cell_length_a 18.3580(17)
_cell_length_b 5.6716(8)
_cell_length_c 8.2983(11)
_cell_measurement_reflns_used 897
_cell_measurement_temperature 298(2)
_cell_measurement_theta_max 26.727
_cell_measurement_theta_min 3.312
_cell_volume 862.06(18)
_computing_cell_refinement 'Bruker SMART'
_computing_data_collection 'Bruker SMART'
_computing_data_reduction 'Bruker SAINT'
_computing_molecular_graphics 'Bruker SHELXTL'
_computing_publication_material 'Bruker SHELXTL'
_computing_structure_refinement 'SHELXL-97 (Sheldrick, 1997)'
_computing_structure_solution 'SHELXS-97 (Sheldrick, 1990)'
_diffrn_ambient_temperature 298(2)
_diffrn_measured_fraction_theta_full 0.984
_diffrn_measured_fraction_theta_max 0.984
_diffrn_measurement_device_type 'CCD area detector'
_diffrn_measurement_method 'phi and omega scans'
_diffrn_radiation_monochromator graphite
_diffrn_radiation_source 'fine-focus sealed tube'
_diffrn_radiation_type MoK\a
_diffrn_radiation_wavelength 0.71073
_diffrn_reflns_av_R_equivalents 0.0711
_diffrn_reflns_av_sigmaI/netI 0.0624
_diffrn_reflns_limit_h_max 21
_diffrn_reflns_limit_h_min -21
_diffrn_reflns_limit_k_max 6
_diffrn_reflns_limit_k_min -6
_diffrn_reflns_limit_l_max 9
_diffrn_reflns_limit_l_min -5
_diffrn_reflns_number 4040
_diffrn_reflns_theta_full 25.01
_diffrn_reflns_theta_max 25.01
_diffrn_reflns_theta_min 2.22
_exptl_absorpt_coefficient_mu 0.137
_exptl_absorpt_correction_T_max 0.9932
_exptl_absorpt_correction_T_min 0.9627
_exptl_absorpt_correction_type multi-scan
_exptl_absorpt_process_details sadabs
_exptl_crystal_density_diffrn 1.604
_exptl_crystal_density_meas 0
_exptl_crystal_density_method 'not measured'
_exptl_crystal_F_000 424
_exptl_crystal_recrystallization_method 'Re-crystallisation from solvent'
_exptl_crystal_size_max 0.28
_exptl_crystal_size_mid 0.17
_exptl_crystal_size_min 0.05
_refine_diff_density_max 1.045
_refine_diff_density_min -0.262
_refine_diff_density_rms 0.077
_refine_ls_extinction_method none
_refine_ls_goodness_of_fit_ref 1.112
_refine_ls_hydrogen_treatment mixed
_refine_ls_matrix_type full
_refine_ls_number_parameters 136
_refine_ls_number_reflns 1488
_refine_ls_number_restraints 0
_refine_ls_restrained_S_all 1.112
_refine_ls_R_factor_all 0.1303
_refine_ls_R_factor_gt 0.0869
_refine_ls_shift/su_max 0.000
_refine_ls_shift/su_mean 0.000
_refine_ls_structure_factor_coef Fsqd
_refine_ls_weighting_details 'calc w=1/[\s^2^(Fo^2^)+(0.1360P)^2^+0.0000P] where P=(Fo^2^+2Fc^2^)/3'
_refine_ls_weighting_scheme calc
_refine_ls_wR_factor_gt 0.2208
_refine_ls_wR_factor_ref 0.2481
_reflns_number_gt 948
_reflns_number_total 1488
_reflns_threshold_expression >2sigma(I)
_cod_data_source_file d2ra05009a2.cif
_cod_data_source_block 210806b
_cod_depositor_comments
;
The following automatic conversions were performed:

data item '_symmetry_cell_setting' value 'Monoclinic' was changed to
'monoclinic' in accordance with the
/home/data/users/saulius/crontab/automatic-downloads/rss-feeds/RSC/lib/dictionaries/cif_core.dic
dictionary named 'cif_core.dic' version 2.4.2 last updated on
2011-04-26.

Automatic conversion script
Id: cif_fix_values 7556 2019-12-06 15:28:31Z antanas 
;
_cod_original_sg_symbol_H-M P2(1)/c
_cod_database_code 7245470

loop_
_symmetry_equiv_pos_as_xyz
'x, y, z'
'-x, y+1/2, -z+1/2'
'-x, -y, -z'
'x, -y-1/2, z-1/2'

loop_
_atom_site_label
_atom_site_type_symbol
_atom_site_fract_x
_atom_site_fract_y
_atom_site_fract_z
_atom_site_U_iso_or_equiv
_atom_site_adp_type
_atom_site_occupancy
_atom_site_symmetry_multiplicity
_atom_site_calc_flag
_atom_site_refinement_flags
_atom_site_disorder_assembly
_atom_site_disorder_group
F1 F 0.43354(19) -0.2879(8) 0.5405(5) 0.1258(16) Uani 1 1 d . . .
N1 N 0.1827(2) -0.3048(7) 0.8019(5) 0.0583(11) Uani 1 1 d . . .
N2 N 0.11970(19) 0.2060(6) 0.5749(4) 0.0492(10) Uani 1 1 d . . .
O1 O 0.10483(17) -0.3153(6) 0.7999(4) 0.0668(11) Uani 1 1 d . . .
O2 O 0.17296(17) 0.3053(6) 0.5280(4) 0.0655(10) Uani 1 1 d . . .
O3 O 0.05728(17) 0.2734(6) 0.5441(4) 0.0719(11) Uani 1 1 d . . .
C1 C 0.0768(2) -0.1322(9) 0.7209(5) 0.0572(12) Uani 1 1 d . . .
H1 H 0.0272 -0.0997 0.7034 0.069 Uiso 1 1 calc R . .
C2 C 0.13085(19) -0.0008(7) 0.6702(4) 0.0409(10) Uani 1 1 d . . .
C3 C 0.1972(2) -0.1140(8) 0.7226(5) 0.0469(11) Uani 1 1 d . . .
C4 C 0.2744(2) -0.0502(7) 0.7028(5) 0.0470(11) Uani 1 1 d . . .
C5 C 0.3184(2) -0.2054(8) 0.6256(5) 0.0572(12) Uani 1 1 d . . .
H5 H 0.2998 -0.3461 0.5827 0.069 Uiso 1 1 calc R . .
C6 C 0.3902(3) -0.1465(10) 0.6140(6) 0.0670(14) Uani 1 1 d . . .
C7 C 0.4197(2) 0.0541(11) 0.6739(6) 0.0733(16) Uani 1 1 d . . .
H7 H 0.4686 0.0895 0.6627 0.088 Uiso 1 1 calc R . .
C8 C 0.3754(3) 0.2067(10) 0.7528(6) 0.0704(15) Uani 1 1 d . . .
H8 H 0.3949 0.3450 0.7978 0.085 Uiso 1 1 calc R . .
C9 C 0.3026(2) 0.1557(8) 0.7654(5) 0.0581(13) Uani 1 1 d . . .
H9 H 0.2729 0.2610 0.8162 0.070 Uiso 1 1 calc R . .

loop_
_atom_site_aniso_label
_atom_site_aniso_U_11
_atom_site_aniso_U_22
_atom_site_aniso_U_33
_atom_site_aniso_U_23
_atom_site_aniso_U_13
_atom_site_aniso_U_12
F1 0.090(2) 0.156(4) 0.134(4) -0.029(3) 0.030(2) 0.031(2)
N1 0.060(2) 0.059(3) 0.055(2) 0.0115(19) -0.0003(17) -0.0038(18)
N2 0.050(2) 0.055(2) 0.042(2) 0.0005(17) 0.0038(16) 0.0021(17)
O1 0.066(2) 0.066(2) 0.068(2) 0.0149(17) 0.0055(16) -0.0153(16)
O2 0.064(2) 0.073(2) 0.060(2) 0.0202(16) 0.0074(15) -0.0033(16)
O3 0.0481(18) 0.088(3) 0.079(3) 0.0122(19) -0.0054(15) 0.0188(16)
C1 0.051(3) 0.071(3) 0.050(3) 0.002(2) 0.006(2) -0.007(2)
C2 0.045(2) 0.046(2) 0.0326(19) 0.0004(18) 0.0039(15) -0.0025(17)
C3 0.052(2) 0.053(3) 0.035(2) -0.0046(19) 0.0038(17) -0.0038(19)
C4 0.050(2) 0.053(3) 0.037(2) 0.0051(19) -0.0014(17) -0.0017(19)
C5 0.057(3) 0.064(3) 0.051(3) -0.007(2) 0.003(2) 0.013(2)
C6 0.051(3) 0.097(4) 0.054(3) 0.001(3) 0.008(2) 0.023(3)
C7 0.045(3) 0.108(5) 0.066(3) 0.014(3) 0.001(2) -0.003(3)
C8 0.061(3) 0.084(4) 0.066(3) 0.004(3) 0.001(2) -0.003(3)
C9 0.055(3) 0.060(3) 0.059(3) -0.004(2) 0.004(2) 0.001(2)

loop_
_atom_type_symbol
_atom_type_description
_atom_type_scat_dispersion_real
_atom_type_scat_dispersion_imag
_atom_type_scat_source
C C 0.0033 0.0016 'International Tables Vol C Tables 4.2.6.8 and 6.1.1.4'
H H 0.0000 0.0000 'International Tables Vol C Tables 4.2.6.8 and 6.1.1.4'
N N 0.0061 0.0033 'International Tables Vol C Tables 4.2.6.8 and 6.1.1.4'
O O 0.0106 0.0060 'International Tables Vol C Tables 4.2.6.8 and 6.1.1.4'
F F 0.0171 0.0103 'International Tables Vol C Tables 4.2.6.8 and 6.1.1.4'

loop_
_geom_angle_atom_site_label_1
_geom_angle_atom_site_label_2
_geom_angle_atom_site_label_3
_geom_angle
_geom_angle_site_symmetry_1
_geom_angle_site_symmetry_3
_geom_angle_publ_flag
C3 N1 O1 105.5(3) . . ?
O2 N2 O3 123.6(4) . . ?
O2 N2 C2 118.2(3) . . ?
O3 N2 C2 118.3(4) . . ?
C1 O1 N1 109.3(3) . . ?
O1 C1 C2 108.9(4) . . ?
O1 C1 H1 125.6 . . ?
C2 C1 H1 125.6 . . ?
C1 C2 C3 107.0(4) . . ?
C1 C2 N2 123.7(4) . . ?
C3 C2 N2 129.2(3) . . ?
N1 C3 C2 109.3(3) . . ?
N1 C3 C4 119.2(4) . . ?
C2 C3 C4 131.5(4) . . ?
C9 C4 C5 120.1(4) . . ?
C9 C4 C3 120.6(4) . . ?
C5 C4 C3 119.3(4) . . ?
C6 C5 C4 118.3(4) . . ?
C6 C5 H5 120.9 . . ?
C4 C5 H5 120.9 . . ?
F1 C6 C7 116.7(5) . . ?
F1 C6 C5 120.1(5) . . ?
C7 C6 C5 123.2(4) . . ?
C6 C7 C8 118.0(5) . . ?
C6 C7 H7 121.0 . . ?
C8 C7 H7 121.0 . . ?
C9 C8 C7 120.6(5) . . ?
C9 C8 H8 119.7 . . ?
C7 C8 H8 119.7 . . ?
C4 C9 C8 119.8(4) . . ?
C4 C9 H9 120.1 . . ?
C8 C9 H9 120.1 . . ?

loop_
_geom_bond_atom_site_label_1
_geom_bond_atom_site_label_2
_geom_bond_distance
_geom_bond_site_symmetry_2
_geom_bond_publ_flag
F1 C6 1.309(6) . ?
N1 C3 1.303(5) . ?
N1 O1 1.429(5) . ?
N2 O2 1.215(4) . ?
N2 O3 1.219(4) . ?
N2 C2 1.422(5) . ?
O1 C1 1.314(6) . ?
C1 C2 1.332(6) . ?
C1 H1 0.9300 . ?
C2 C3 1.419(5) . ?
C3 C4 1.482(5) . ?
C4 C9 1.366(6) . ?
C4 C5 1.381(6) . ?
C5 C6 1.369(7) . ?
C5 H5 0.9300 . ?
C6 C7 1.342(8) . ?
C7 C8 1.383(7) . ?
C7 H7 0.9300 . ?
C8 C9 1.377(6) . ?
C8 H8 0.9300 . ?
C9 H9 0.9300 . ?

loop_
_geom_torsion_atom_site_label_1
_geom_torsion_atom_site_label_2
_geom_torsion_atom_site_label_3
_geom_torsion_atom_site_label_4
_geom_torsion
_geom_torsion_site_symmetry_1
_geom_torsion_site_symmetry_2
_geom_torsion_site_symmetry_3
_geom_torsion_site_symmetry_4
_geom_torsion_publ_flag
C3 N1 O1 C1 -0.2(5) . . . . ?
N1 O1 C1 C2 0.0(5) . . . . ?
O1 C1 C2 C3 0.1(5) . . . . ?
O1 C1 C2 N2 177.3(4) . . . . ?
O2 N2 C2 C1 -176.1(4) . . . . ?
O3 N2 C2 C1 3.6(6) . . . . ?
O2 N2 C2 C3 0.5(6) . . . . ?
O3 N2 C2 C3 -179.9(4) . . . . ?
O1 N1 C3 C2 0.3(4) . . . . ?
O1 N1 C3 C4 179.7(3) . . . . ?
C1 C2 C3 N1 -0.3(5) . . . . ?
N2 C2 C3 N1 -177.2(4) . . . . ?
C1 C2 C3 C4 -179.6(4) . . . . ?
N2 C2 C3 C4 3.4(7) . . . . ?
N1 C3 C4 C9 -118.2(5) . . . . ?
C2 C3 C4 C9 61.2(6) . . . . ?
N1 C3 C4 C5 59.3(5) . . . . ?
C2 C3 C4 C5 -121.3(5) . . . . ?
C9 C4 C5 C6 -0.1(6) . . . . ?
C3 C4 C5 C6 -177.6(4) . . . . ?
C4 C5 C6 F1 -179.4(5) . . . . ?
C4 C5 C6 C7 0.0(7) . . . . ?
F1 C6 C7 C8 -179.8(5) . . . . ?
C5 C6 C7 C8 0.8(8) . . . . ?
C6 C7 C8 C9 -1.6(8) . . . . ?
C5 C4 C9 C8 -0.7(7) . . . . ?
C3 C4 C9 C8 176.8(4) . . . . ?
C7 C8 C9 C4 1.6(7) . . . . ?
